data_7025731
loop_
_publ_author_name
'Bruce, Michael I.'
'Humphrey, Paul A.'
'Zaitseva, Natasha N.'
'Nicholson, Brian K.'
'Skelton, Brian W.'
'White, Allan H.'

_publ_section_title
;
 Conversion of C[triple bond]C to CO in alkynyl-metal complexes: oxidation
 of carbon chains capped by carbon-tricobalt clusters.
;
_journal_issue 37
_journal_name_full 'Dalton transactions (Cambridge, England : 2003)'
_journal_page_first 8801
_journal_page_last 8811
_journal_paper_doi 10.1039/c002997c
_journal_volume 39
_journal_year 2010
_chemical_formula_moiety 'C69 H44 Co6 O15 P4'
_chemical_formula_sum 'C69 H44 Co6 O15 P4'
_chemical_formula_weight 1590.5
_chemical_name_systematic
;
?
;
_space_group_IT_number 2
_symmetry_cell_setting triclinic
_symmetry_space_group_name_Hall '-P 1'
_symmetry_space_group_name_H-M 'P -1'
_atom_sites_solution_hydrogens geom
_atom_sites_solution_primary direct
_atom_sites_solution_secondary difmap
_audit_creation_date 2009-10-21T11:34:53-00:00
_audit_creation_method 'WinGX routine CIF_UPDATE'
_cell_angle_alpha 111.300(4)
_cell_angle_beta 98.819(4)
_cell_angle_gamma 100.393(4)
_cell_formula_units_Z 2
_cell_length_a 12.9662(6)
_cell_length_b 14.5377(7)
_cell_length_c 19.1896(9)
_cell_measurement_reflns_used 13727
_cell_measurement_temperature 100(2)
_cell_measurement_theta_max 36.4422
_cell_measurement_theta_min 3.569
_cell_volume 3218.9(3)
_computing_cell_refinement
;
CrysAlis RED, Oxford Diffraction Ltd.,
Version 1.171.32.29 (release 10-06-2008 CrysAlis171 .NET)
(compiled Jun 10 2008,16:49:55)
;
_computing_data_collection
;
CrysAlis CCD, Oxford Diffraction Ltd.,
Version 1.171.32.29 (release 10-06-2008 CrysAlis171 .NET)
(compiled Jun 10 2008,16:49:55)
;
_computing_data_reduction
;
CrysAlis RED, Oxford Diffraction Ltd.,
Version 1.171.32.29 (release 10-06-2008 CrysAlis171 .NET)
(compiled Jun 10 2008,16:49:55)
;
_computing_molecular_graphics 'OrtepII (Johnson, C. K. (1976)'
_computing_publication_material 'WinGX Farrugia, L. J. (1999)'
_computing_structure_refinement 'SHELXL-97 (Sheldrick, 2008)'
_diffrn_ambient_temperature 100(2)
_diffrn_detector_area_resol_mean 10.4738
_diffrn_measured_fraction_theta_full 0.998
_diffrn_measured_fraction_theta_max 0.998
_diffrn_measurement_device_type 'Oxford Diffraction Gemini, Ruby'
_diffrn_measurement_method '\w scans'
_diffrn_orient_matrix_UB_11 0.0515683679
_diffrn_orient_matrix_UB_12 -0.0100918443
_diffrn_orient_matrix_UB_13 0.000800952
_diffrn_orient_matrix_UB_21 -0.0230204844
_diffrn_orient_matrix_UB_22 -0.0467767373
_diffrn_orient_matrix_UB_23 -0.0325812936
_diffrn_orient_matrix_UB_31 0.0094436778
_diffrn_orient_matrix_UB_32 0.0253330401
_diffrn_orient_matrix_UB_33 -0.0245870114
_diffrn_radiation_monochromator graphite
_diffrn_radiation_type MoK\a
_diffrn_radiation_wavelength 0.71073
_diffrn_reflns_av_R_equivalents 0.046
_diffrn_reflns_av_unetI/netI 0.129
_diffrn_reflns_limit_h_max 20
_diffrn_reflns_limit_h_min -20
_diffrn_reflns_limit_k_max 23
_diffrn_reflns_limit_k_min -22
_diffrn_reflns_limit_l_max 30
_diffrn_reflns_limit_l_min -30
_diffrn_reflns_number 51534
_diffrn_reflns_theta_full 35
_diffrn_reflns_theta_max 35
_diffrn_reflns_theta_min 3.58
_exptl_absorpt_coefficient_mu 1.678
_exptl_absorpt_correction_T_max 0.893
_exptl_absorpt_correction_T_min 0.661
_exptl_absorpt_correction_type analytical
_exptl_absorpt_process_details
;
CrysAlisPro, Oxford Diffraction Ltd.,
Version 1.171.33.41 (release 06-05-2009 CrysAlis171 .NET)
(compiled May 6 2009,17:20:42)
Empirical absorption correction using spherical harmonics,
implemented in SCALE3 ABSPACK scaling algorithm.

;
_exptl_crystal_density_diffrn 1.641
_exptl_crystal_density_method 'not measured'
_exptl_crystal_F_000 1600
_exptl_crystal_size_max 0.38
_exptl_crystal_size_mid 0.13
_exptl_crystal_size_min 0.1
_refine_diff_density_max 2.695
_refine_diff_density_min -1.473
_refine_diff_density_rms 0.105
_refine_ls_extinction_method none
_refine_ls_goodness_of_fit_ref 0.804
_refine_ls_hydrogen_treatment constr
_refine_ls_matrix_type full
_refine_ls_number_parameters 847
_refine_ls_number_reflns 28302
_refine_ls_number_restraints 0
_refine_ls_restrained_S_all 0.804
_refine_ls_R_factor_all 0.0907
_refine_ls_R_factor_gt 0.0403
_refine_ls_shift/su_max 0.002
_refine_ls_shift/su_mean 0
_refine_ls_structure_factor_coef Fsqd
_refine_ls_weighting_details 'calc w=1/[\s^2^(Fo^2^)+(0.0228P)^2^] where P=(Fo^2^+2Fc^2^)/3'
_refine_ls_weighting_scheme calc
_refine_ls_wR_factor_gt 0.0649
_refine_ls_wR_factor_ref 0.0701
_reflns_number_gt 15333
_reflns_number_total 28302
_reflns_threshold_expression I>2\s(I)
_cod_data_source_file c002997c.txt
_cod_data_source_block br1493
_cod_original_sg_symbol_Hall -P_1
_cod_database_code 7025731

loop_
_symmetry_equiv_pos_as_xyz
'x, y, z'
'-x, -y, -z'

loop_
_atom_site_label
_atom_site_type_symbol
_atom_site_fract_x
_atom_site_fract_y
_atom_site_fract_z
_atom_site_U_iso_or_equiv
_atom_site_adp_type
_atom_site_occupancy
_atom_site_symmetry_multiplicity
_atom_site_calc_flag
_atom_site_refinement_flags
Co1 Co 0.191977(19) 0.200844(19) 0.043953(14) 0.01241(5) Uani 1 1 d .
Co2 Co 0.327148(19) 0.340561(19) 0.038508(14) 0.01131(5) Uani 1 1 d .
Co3 Co 0.13311(2) 0.31258(2) -0.017847(15) 0.01484(6) Uani 1 1 d .
Co4 Co 0.073550(19) 0.674287(19) 0.314583(14) 0.01166(5) Uani 1 1 d .
Co5 Co 0.102702(19) 0.635081(19) 0.430815(14) 0.01072(5) Uani 1 1 d .
Co6 Co -0.02950(2) 0.51146(2) 0.310627(15) 0.01727(6) Uani 1 1 d .
C11 C 0.20584(16) 0.09642(16) -0.03874(12) 0.0191(4) Uani 1 1 d .
O11 O 0.21157(13) 0.03285(11) -0.09338(9) 0.0283(4) Uani 1 1 d .
C12 C 0.06232(16) 0.14670(16) 0.05339(12) 0.0216(4) Uani 1 1 d .
O12 O -0.02081(12) 0.11290(13) 0.05898(10) 0.0376(4) Uani 1 1 d .
C21 C 0.36663(15) 0.26434(15) -0.04514(11) 0.0161(4) Uani 1 1 d .
O21 O 0.38745(11) 0.21684(12) -0.10085(8) 0.0251(3) Uani 1 1 d .
C22 C 0.37438(15) 0.46406(15) 0.03895(11) 0.0171(4) Uani 1 1 d .
O22 O 0.40435(12) 0.54115(11) 0.03648(9) 0.0262(3) Uani 1 1 d .
C31 C 0.13098(15) 0.23630(16) -0.11692(12) 0.0202(4) Uani 1 1 d .
O31 O 0.12980(12) 0.18623(12) -0.17857(9) 0.0311(4) Uani 1 1 d .
C32 C -0.00731(17) 0.27741(18) -0.01847(12) 0.0248(5) Uani 1 1 d .
O32 O -0.09618(12) 0.25403(15) -0.01948(10) 0.0415(5) Uani 1 1 d .
C33 C 0.13978(17) 0.44137(18) -0.01104(12) 0.0247(5) Uani 1 1 d .
O33 O 0.14377(14) 0.52268(13) -0.00403(10) 0.0390(4) Uani 1 1 d .
C41 C -0.02570(15) 0.74668(16) 0.33102(11) 0.0177(4) Uani 1 1 d .
O41 O -0.09035(11) 0.79070(12) 0.34066(8) 0.0255(3) Uani 1 1 d .
C42 C 0.06838(15) 0.64283(15) 0.21444(11) 0.0164(4) Uani 1 1 d .
O42 O 0.06644(12) 0.62388(11) 0.15096(8) 0.0260(3) Uani 1 1 d .
C51 C 0.01703(15) 0.70588(15) 0.48114(11) 0.0161(4) Uani 1 1 d .
O51 O -0.04047(12) 0.75008(12) 0.50974(9) 0.0271(3) Uani 1 1 d .
C52 C 0.11395(15) 0.53991(15) 0.46672(11) 0.0169(4) Uani 1 1 d .
O52 O 0.12063(12) 0.47522(11) 0.48612(8) 0.0264(4) Uani 1 1 d .
C61 C -0.14572(18) 0.54863(17) 0.34161(13) 0.0273(5) Uani 1 1 d .
O61 O -0.21862(13) 0.57234(14) 0.36420(11) 0.0412(5) Uani 1 1 d .
C62 C -0.0704(2) 0.45882(19) 0.20776(14) 0.0383(7) Uani 1 1 d .
O62 O -0.09605(19) 0.42552(16) 0.14223(11) 0.0808(9) Uani 1 1 d .
C63 C -0.04405(16) 0.39348(17) 0.32291(12) 0.0239(5) Uani 1 1 d .
O63 O -0.05830(13) 0.31857(12) 0.33016(10) 0.0381(4) Uani 1 1 d .
P1 P 0.28582(4) 0.19714(4) 0.14876(3) 0.01141(9) Uani 1 1 d .
C111 C 0.20760(14) 0.17683(14) 0.21580(11) 0.0140(4) Uani 1 1 d .
C112 C 0.21045(14) 0.25194(15) 0.28657(11) 0.0161(4) Uani 1 1 d .
H112 H 0.2528 0.3196 0.3015 0.019 Uiso 1 1 calc R
C113 C 0.15200(16) 0.22899(17) 0.33567(12) 0.0231(4) Uani 1 1 d .
H113 H 0.1552 0.2805 0.3843 0.028 Uiso 1 1 calc R
C114 C 0.08898(16) 0.13056(18) 0.31349(13) 0.0251(5) Uani 1 1 d .
H114 H 0.0493 0.1147 0.3472 0.03 Uiso 1 1 calc R
C115 C 0.08366(17) 0.05589(17) 0.24300(13) 0.0255(5) Uani 1 1 d .
H115 H 0.0396 -0.0111 0.228 0.031 Uiso 1 1 calc R
C116 C 0.14247(16) 0.07772(15) 0.19338(12) 0.0208(4) Uani 1 1 d .
H116 H 0.1385 0.0259 0.1447 0.025 Uiso 1 1 calc R
C121 C 0.37279(14) 0.11113(14) 0.14867(11) 0.0135(4) Uani 1 1 d .
C122 C 0.42559(15) 0.11691(15) 0.22032(11) 0.0172(4) Uani 1 1 d .
H122 H 0.4073 0.157 0.2658 0.021 Uiso 1 1 calc R
C123 C 0.50365(16) 0.06503(15) 0.22530(12) 0.0203(4) Uani 1 1 d .
H123 H 0.5403 0.0709 0.2741 0.024 Uiso 1 1 calc R
C124 C 0.52871(16) 0.00385(15) 0.15833(12) 0.0198(4) Uani 1 1 d .
H124 H 0.5833 -0.0311 0.1617 0.024 Uiso 1 1 calc R
C125 C 0.47427(15) -0.00585(15) 0.08741(12) 0.0200(4) Uani 1 1 d .
H125 H 0.4894 -0.0495 0.0418 0.024 Uiso 1 1 calc R
C126 C 0.39683(15) 0.04851(14) 0.08258(11) 0.0162(4) Uani 1 1 d .
H126 H 0.3604 0.0425 0.0336 0.019 Uiso 1 1 calc R
C10 C 0.38432(13) 0.32072(14) 0.20524(10) 0.0112(3) Uani 1 1 d .
H10A H 0.3473 0.3721 0.2322 0.013 Uiso 1 1 calc R
H10B H 0.4386 0.3143 0.2443 0.013 Uiso 1 1 calc R
P2 P 0.45062(4) 0.36122(4) 0.13982(3) 0.01135(9) Uani 1 1 d .
C211 C 0.52810(14) 0.49328(14) 0.20067(10) 0.0130(4) Uani 1 1 d .
C212 C 0.60955(15) 0.53775(15) 0.17316(11) 0.0197(4) Uani 1 1 d .
H212 H 0.6228 0.4995 0.125 0.024 Uiso 1 1 calc R
C213 C 0.67010(16) 0.63708(16) 0.21626(12) 0.0224(5) Uani 1 1 d .
H213 H 0.7244 0.6669 0.1972 0.027 Uiso 1 1 calc R
C214 C 0.65280(15) 0.69327(15) 0.28645(12) 0.0193(4) Uani 1 1 d .
H214 H 0.6956 0.7612 0.3159 0.023 Uiso 1 1 calc R
C215 C 0.57323(15) 0.65084(15) 0.31396(11) 0.0181(4) Uani 1 1 d .
H215 H 0.5614 0.6897 0.3625 0.022 Uiso 1 1 calc R
C216 C 0.50975(14) 0.55093(14) 0.27104(11) 0.0144(4) Uani 1 1 d .
H216 H 0.4542 0.5225 0.29 0.017 Uiso 1 1 calc R
C221 C 0.56045(14) 0.29855(14) 0.12750(11) 0.0151(4) Uani 1 1 d .
C222 C 0.61248(15) 0.27288(15) 0.18450(12) 0.0192(4) Uani 1 1 d .
H222 H 0.588 0.2852 0.2305 0.023 Uiso 1 1 calc R
C223 C 0.69863(15) 0.22995(16) 0.17526(13) 0.0244(5) Uani 1 1 d .
H223 H 0.7318 0.2118 0.2143 0.029 Uiso 1 1 calc R
C224 C 0.73710(16) 0.21318(16) 0.10955(13) 0.0258(5) Uani 1 1 d .
H224 H 0.796 0.1829 0.1032 0.031 Uiso 1 1 calc R
C225 C 0.68940(16) 0.24062(18) 0.05316(12) 0.0273(5) Uani 1 1 d .
H225 H 0.7167 0.2311 0.0085 0.033 Uiso 1 1 calc R
C226 C 0.60122(15) 0.28232(16) 0.06199(11) 0.0205(4) Uani 1 1 d .
H226 H 0.5681 0.3001 0.0227 0.025 Uiso 1 1 calc R
C1 C 0.20767(14) 0.34456(14) 0.08543(10) 0.0134(4) Uani 1 1 d .
C2 C 0.19438(14) 0.40888(15) 0.15634(11) 0.0151(4) Uani 1 1 d .
C3 C 0.18951(15) 0.46178(14) 0.22149(11) 0.0147(4) Uani 1 1 d .
C4 C 0.20532(15) 0.51648(14) 0.30328(11) 0.0153(4) Uani 1 1 d .
O4 O 0.28926(11) 0.51886(11) 0.34656(8) 0.0219(3) Uani 1 1 d .
C5 C 0.12434(15) 0.56787(14) 0.33188(10) 0.0136(4) Uani 1 1 d .
P4 P 0.22417(4) 0.79422(4) 0.35607(3) 0.01075(9) Uani 1 1 d .
C411 C 0.28813(14) 0.79893(14) 0.27890(10) 0.0127(4) Uani 1 1 d .
C412 C 0.35789(15) 0.73885(15) 0.25558(11) 0.0174(4) Uani 1 1 d .
H412 H 0.3777 0.6998 0.2833 0.021 Uiso 1 1 calc R
C413 C 0.39982(16) 0.73443(17) 0.19209(11) 0.0223(4) Uani 1 1 d .
H413 H 0.4487 0.6937 0.1771 0.027 Uiso 1 1 calc R
C414 C 0.36922(16) 0.78998(17) 0.15141(12) 0.0235(5) Uani 1 1 d .
H414 H 0.3972 0.7876 0.108 0.028 Uiso 1 1 calc R
C415 C 0.29819(17) 0.84909(16) 0.17315(12) 0.0237(5) Uani 1 1 d .
H415 H 0.2775 0.8869 0.1445 0.028 Uiso 1 1 calc R
C416 C 0.25687(16) 0.85374(15) 0.23632(11) 0.0186(4) Uani 1 1 d .
H416 H 0.2074 0.894 0.2507 0.022 Uiso 1 1 calc R
C421 C 0.22579(14) 0.92671(14) 0.41165(10) 0.0129(4) Uani 1 1 d .
C422 C 0.15189(15) 0.94833(15) 0.45666(11) 0.0171(4) Uani 1 1 d .
H422 H 0.0984 0.8938 0.4561 0.021 Uiso 1 1 calc R
C423 C 0.15497(16) 1.04879(16) 0.50265(12) 0.0243(5) Uani 1 1 d .
H423 H 0.105 1.0625 0.5341 0.029 Uiso 1 1 calc R
C424 C 0.23118(18) 1.12838(16) 0.50224(12) 0.0272(5) Uani 1 1 d .
H424 H 0.2326 1.197 0.5324 0.033 Uiso 1 1 calc R
C425 C 0.30506(18) 1.10790(16) 0.45802(13) 0.0268(5) Uani 1 1 d .
H425 H 0.3575 1.1627 0.458 0.032 Uiso 1 1 calc R
C426 C 0.30363(16) 1.00829(15) 0.41360(11) 0.0199(4) Uani 1 1 d .
H426 H 0.356 0.9952 0.3842 0.024 Uiso 1 1 calc R
C20 C 0.32710(14) 0.76930(14) 0.41897(10) 0.0123(3) Uani 1 1 d .
H20A H 0.3546 0.7124 0.3879 0.015 Uiso 1 1 calc R
H20B H 0.3885 0.8307 0.4457 0.015 Uiso 1 1 calc R
P5 P 0.26667(4) 0.73610(4) 0.48980(3) 0.01111(9) Uani 1 1 d .
C511 C 0.36669(14) 0.68347(14) 0.53051(10) 0.0136(4) Uani 1 1 d .
C512 C 0.46418(15) 0.68029(15) 0.50918(11) 0.0175(4) Uani 1 1 d .
H512 H 0.4812 0.7075 0.473 0.021 Uiso 1 1 calc R
C513 C 0.53715(15) 0.63775(15) 0.54024(11) 0.0196(4) Uani 1 1 d .
H513 H 0.6043 0.6376 0.5262 0.024 Uiso 1 1 calc R
C514 C 0.51180(16) 0.59564(15) 0.59154(11) 0.0199(4) Uani 1 1 d .
H514 H 0.5606 0.5651 0.6119 0.024 Uiso 1 1 calc R
C515 C 0.41522(16) 0.59834(15) 0.61298(11) 0.0199(4) Uani 1 1 d .
H515 H 0.3977 0.5691 0.6479 0.024 Uiso 1 1 calc R
C516 C 0.34310(15) 0.64344(15) 0.58398(11) 0.0174(4) Uani 1 1 d .
H516 H 0.278 0.647 0.6005 0.021 Uiso 1 1 calc R
C521 C 0.28273(14) 0.85802(14) 0.57104(10) 0.0141(4) Uani 1 1 d .
C522 C 0.21664(16) 0.86226(16) 0.62246(11) 0.0195(4) Uani 1 1 d .
H522 H 0.1638 0.8025 0.6144 0.023 Uiso 1 1 calc R
C523 C 0.22685(17) 0.95241(17) 0.68526(12) 0.0241(5) Uani 1 1 d .
H523 H 0.1816 0.9538 0.7199 0.029 Uiso 1 1 calc R
C524 C 0.30273(18) 1.04016(16) 0.69742(12) 0.0256(5) Uani 1 1 d .
H524 H 0.3086 1.1023 0.7396 0.031 Uiso 1 1 calc R
C525 C 0.36990(18) 1.03663(16) 0.64769(12) 0.0247(5) Uani 1 1 d .
H525 H 0.4229 1.0965 0.6563 0.03 Uiso 1 1 calc R
C526 C 0.36070(16) 0.94661(15) 0.58536(11) 0.0189(4) Uani 1 1 d .
H526 H 0.408 0.9452 0.552 0.023 Uiso 1 1 calc R

loop_
_atom_site_aniso_label
_atom_site_aniso_U_11
_atom_site_aniso_U_22
_atom_site_aniso_U_33
_atom_site_aniso_U_23
_atom_site_aniso_U_13
_atom_site_aniso_U_12
Co1 0.01146(12) 0.01274(12) 0.01278(12) 0.00540(10) 0.00271(9) 0.00206(10)
Co2 0.01269(12) 0.01184(12) 0.00934(11) 0.00411(10) 0.00368(9) 0.00243(10)
Co3 0.01421(12) 0.01920(14) 0.01352(13) 0.00829(11) 0.00347(10) 0.00629(11)
Co4 0.01334(12) 0.01106(12) 0.01035(12) 0.00482(10) 0.00240(9) 0.00185(10)
Co5 0.01148(12) 0.01155(12) 0.00992(11) 0.00478(10) 0.00376(9) 0.00280(10)
Co6 0.01761(13) 0.01568(14) 0.01500(13) 0.00748(11) -0.00071(10) -0.00303(11)
C11 0.0196(10) 0.0172(10) 0.0190(10) 0.0089(9) 0.0016(8) 0.0002(8)
O11 0.0405(9) 0.0182(8) 0.0205(8) 0.0013(7) 0.0080(7) 0.0073(7)
C12 0.0195(10) 0.0226(11) 0.0243(11) 0.0120(9) 0.0034(8) 0.0054(9)
O12 0.0190(8) 0.0454(11) 0.0582(12) 0.0329(10) 0.0113(8) 0.0040(8)
C21 0.0138(9) 0.0177(10) 0.0140(9) 0.0059(8) 0.0014(7) 0.0002(8)
O21 0.0238(8) 0.0279(9) 0.0182(8) 0.0018(7) 0.0076(6) 0.0078(7)
C22 0.0202(10) 0.0214(10) 0.0103(9) 0.0057(8) 0.0055(7) 0.0066(8)
O22 0.0357(9) 0.0182(8) 0.0271(8) 0.0117(7) 0.0105(7) 0.0041(7)
C31 0.0175(10) 0.0244(11) 0.0191(10) 0.0121(9) 0.0027(8) 0.0008(8)
O31 0.0357(9) 0.0328(9) 0.0169(8) 0.0063(7) 0.0047(7) -0.0011(8)
C32 0.0218(11) 0.0357(13) 0.0213(11) 0.0150(10) 0.0049(9) 0.0110(10)
O32 0.0190(8) 0.0691(14) 0.0502(12) 0.0370(11) 0.0119(8) 0.0132(9)
C33 0.0266(11) 0.0307(13) 0.0188(10) 0.0124(10) 0.0006(9) 0.0111(10)
O33 0.0532(11) 0.0265(9) 0.0395(10) 0.0163(8) 0.0012(9) 0.0172(9)
C41 0.0163(9) 0.0206(10) 0.0154(9) 0.0087(8) 0.0020(8) 0.0011(8)
O41 0.0190(7) 0.0286(9) 0.0270(8) 0.0084(7) 0.0032(6) 0.0095(7)
C42 0.0168(9) 0.0139(9) 0.0167(9) 0.0063(8) 0.0012(7) 0.0016(8)
O42 0.0335(8) 0.0291(9) 0.0147(7) 0.0105(7) 0.0035(6) 0.0044(7)
C51 0.0170(9) 0.0198(10) 0.0127(9) 0.0080(8) 0.0041(7) 0.0042(8)
O51 0.0272(8) 0.0369(10) 0.0271(8) 0.0150(8) 0.0153(7) 0.0197(7)
C52 0.0165(9) 0.0185(10) 0.0130(9) 0.0050(8) 0.0043(7) 0.0007(8)
O52 0.0337(9) 0.0214(8) 0.0276(8) 0.0163(7) 0.0044(7) 0.0042(7)
C61 0.0252(12) 0.0245(12) 0.0349(13) 0.0217(11) -0.0028(10) 0.0000(10)
O61 0.0225(9) 0.0500(12) 0.0699(13) 0.0414(11) 0.0133(9) 0.0152(9)
C62 0.0421(14) 0.0316(13) 0.0266(13) 0.0146(11) -0.0058(11) -0.0198(12)
O62 0.1066(18) 0.0681(15) 0.0236(10) 0.0207(11) -0.0205(11) -0.0573(14)
C63 0.0183(10) 0.0234(12) 0.0258(11) 0.0089(10) 0.0034(9) -0.0006(9)
O63 0.0339(9) 0.0246(9) 0.0564(12) 0.0239(9) 0.0029(8) -0.0004(8)
P1 0.0120(2) 0.0112(2) 0.0120(2) 0.00511(19) 0.00414(18) 0.00322(18)
C111 0.0139(9) 0.0150(9) 0.0172(9) 0.0096(8) 0.0057(7) 0.0054(7)
C112 0.0130(9) 0.0191(10) 0.0177(9) 0.0084(8) 0.0053(7) 0.0037(8)
C113 0.0247(11) 0.0292(12) 0.0178(10) 0.0095(9) 0.0112(8) 0.0076(9)
C114 0.0206(10) 0.0361(13) 0.0286(12) 0.0223(11) 0.0119(9) 0.0060(10)
C115 0.0237(11) 0.0241(12) 0.0333(13) 0.0165(10) 0.0117(9) 0.0023(9)
C116 0.0242(11) 0.0166(10) 0.0196(10) 0.0069(9) 0.0062(8) 0.0008(8)
C121 0.0144(9) 0.0120(9) 0.0164(9) 0.0067(8) 0.0061(7) 0.0048(7)
C122 0.0213(10) 0.0148(10) 0.0174(10) 0.0070(8) 0.0060(8) 0.0068(8)
C123 0.0242(11) 0.0184(10) 0.0209(10) 0.0102(9) 0.0033(8) 0.0089(9)
C124 0.0181(10) 0.0158(10) 0.0273(11) 0.0092(9) 0.0062(8) 0.0069(8)
C125 0.0230(10) 0.0163(10) 0.0219(10) 0.0062(9) 0.0101(8) 0.0074(8)
C126 0.0171(9) 0.0159(10) 0.0164(9) 0.0074(8) 0.0042(7) 0.0040(8)
C10 0.0116(8) 0.0123(9) 0.0105(8) 0.0042(7) 0.0034(7) 0.0049(7)
P2 0.0118(2) 0.0118(2) 0.0105(2) 0.00440(19) 0.00364(17) 0.00220(18)
C211 0.0138(9) 0.0128(9) 0.0128(9) 0.0066(7) 0.0011(7) 0.0027(7)
C212 0.0209(10) 0.0185(10) 0.0164(10) 0.0059(8) 0.0044(8) -0.0003(8)
C213 0.0187(10) 0.0214(11) 0.0268(11) 0.0128(10) 0.0037(9) -0.0011(9)
C214 0.0172(10) 0.0113(9) 0.0236(11) 0.0049(8) -0.0019(8) 0.0002(8)
C215 0.0160(9) 0.0155(10) 0.0189(10) 0.0033(8) 0.0006(8) 0.0058(8)
C216 0.0136(9) 0.0139(9) 0.0155(9) 0.0057(8) 0.0023(7) 0.0042(7)
C221 0.0126(9) 0.0117(9) 0.0179(9) 0.0034(8) 0.0042(7) 0.0007(7)
C222 0.0166(9) 0.0214(11) 0.0220(10) 0.0106(9) 0.0069(8) 0.0048(8)
C223 0.0146(10) 0.0241(11) 0.0363(13) 0.0155(10) 0.0036(9) 0.0040(9)
C224 0.0098(9) 0.0202(11) 0.0377(13) 0.0008(10) 0.0050(9) 0.0042(8)
C225 0.0162(10) 0.0345(13) 0.0211(11) -0.0001(10) 0.0068(8) 0.0044(9)
C226 0.0154(9) 0.0254(11) 0.0169(10) 0.0043(9) 0.0052(8) 0.0044(8)
C1 0.0158(9) 0.0133(9) 0.0129(9) 0.0059(7) 0.0049(7) 0.0056(7)
C2 0.0141(9) 0.0166(10) 0.0171(9) 0.0096(8) 0.0022(7) 0.0055(7)
C3 0.0169(9) 0.0144(9) 0.0153(9) 0.0071(8) 0.0039(7) 0.0070(7)
C4 0.0179(9) 0.0108(9) 0.0166(9) 0.0054(8) 0.0041(7) 0.0020(7)
O4 0.0212(7) 0.0257(8) 0.0184(7) 0.0068(6) 0.0024(6) 0.0114(6)
C5 0.0198(9) 0.0089(8) 0.0104(8) 0.0035(7) 0.0029(7) 0.0012(7)
P4 0.0121(2) 0.0104(2) 0.0111(2) 0.00495(19) 0.00427(17) 0.00339(18)
C411 0.0134(8) 0.0123(9) 0.0114(8) 0.0046(7) 0.0046(7) 0.0004(7)
C412 0.0185(10) 0.0211(10) 0.0144(9) 0.0080(8) 0.0048(8) 0.0070(8)
C413 0.0198(10) 0.0293(12) 0.0177(10) 0.0068(9) 0.0085(8) 0.0084(9)
C414 0.0251(11) 0.0286(12) 0.0157(10) 0.0087(9) 0.0086(8) 0.0019(9)
C415 0.0332(12) 0.0241(11) 0.0203(11) 0.0152(9) 0.0091(9) 0.0069(10)
C416 0.0228(10) 0.0184(10) 0.0190(10) 0.0100(9) 0.0084(8) 0.0075(8)
C421 0.0134(9) 0.0116(9) 0.0123(8) 0.0041(7) 0.0003(7) 0.0038(7)
C422 0.0163(9) 0.0161(10) 0.0166(9) 0.0036(8) 0.0025(7) 0.0061(8)
C423 0.0201(10) 0.0249(12) 0.0211(11) 0.0005(9) 0.0002(8) 0.0121(9)
C424 0.0323(12) 0.0129(10) 0.0256(11) -0.0007(9) -0.0057(9) 0.0089(9)
C425 0.0295(12) 0.0137(10) 0.0285(12) 0.0059(9) -0.0034(10) -0.0011(9)
C426 0.0211(10) 0.0160(10) 0.0206(10) 0.0063(9) 0.0040(8) 0.0028(8)
C20 0.0116(8) 0.0146(9) 0.0120(8) 0.0058(7) 0.0048(7) 0.0043(7)
P5 0.0119(2) 0.0116(2) 0.0108(2) 0.00522(19) 0.00308(17) 0.00353(18)
C511 0.0147(9) 0.0112(9) 0.0131(9) 0.0045(7) 0.0003(7) 0.0021(7)
C512 0.0148(9) 0.0199(10) 0.0182(10) 0.0096(8) 0.0023(7) 0.0027(8)
C513 0.0158(9) 0.0218(11) 0.0204(10) 0.0065(9) 0.0047(8) 0.0071(8)
C514 0.0211(10) 0.0145(10) 0.0192(10) 0.0049(8) -0.0048(8) 0.0048(8)
C515 0.0240(10) 0.0170(10) 0.0177(10) 0.0097(8) -0.0009(8) 0.0022(8)
C516 0.0148(9) 0.0213(10) 0.0169(9) 0.0101(8) 0.0022(7) 0.0030(8)
C521 0.0152(9) 0.0147(9) 0.0118(9) 0.0055(7) -0.0004(7) 0.0049(7)
C522 0.0207(10) 0.0212(11) 0.0146(9) 0.0056(8) 0.0031(8) 0.0050(8)
C523 0.0294(12) 0.0274(12) 0.0143(10) 0.0045(9) 0.0054(8) 0.0128(10)
C524 0.0410(13) 0.0165(10) 0.0140(10) 0.0003(8) -0.0019(9) 0.0140(10)
C525 0.0316(12) 0.0139(10) 0.0216(11) 0.0056(9) -0.0054(9) 0.0020(9)
C526 0.0205(10) 0.0171(10) 0.0156(9) 0.0057(8) -0.0003(8) 0.0023(8)

loop_
_atom_type_symbol
_atom_type_description
_atom_type_scat_dispersion_real
_atom_type_scat_dispersion_imag
_atom_type_scat_source
C C 0.0033 0.0016 'International Tables Vol C Tables 4.2.6.8 and 6.1.1.4'
H H 0 0 'International Tables Vol C Tables 4.2.6.8 and 6.1.1.4'
O O 0.0106 0.006 'International Tables Vol C Tables 4.2.6.8 and 6.1.1.4'
P P 0.1023 0.0942 'International Tables Vol C Tables 4.2.6.8 and 6.1.1.4'
Co Co 0.3494 0.9721 'International Tables Vol C Tables 4.2.6.8 and 6.1.1.4'

loop_
_exptl_crystal_face_index_h
_exptl_crystal_face_index_k
_exptl_crystal_face_index_l
_exptl_crystal_face_perp_dist
0 1 0 0.0269
0 -1 0 0.1114
1 -1 1 0.181
-1 1 -1 0.1146
-1 1 1 0.0352
1 -1 -1 0.0551
-4 -19 6 0.1603

loop_
_geom_angle_atom_site_label_1
_geom_angle_atom_site_label_2
_geom_angle_atom_site_label_3
_geom_angle
C12 Co1 C11 100.61(9)
C12 Co1 C1 105.15(9)
C11 Co1 C1 142.44(8)
C12 Co1 P1 96.09(6)
C11 Co1 P1 107.99(6)
C1 Co1 P1 96.04(5)
C12 Co1 Co2 152.77(7)
C11 Co1 Co2 98.27(6)
C1 Co1 Co2 49.51(5)
P1 Co1 Co2 96.536(16)
C12 Co1 Co3 97.18(6)
C11 Co1 Co3 100.90(6)
C1 Co1 Co3 49.44(5)
P1 Co1 Co3 145.252(19)
Co2 Co1 Co3 59.872(10)
C22 Co2 C21 99.55(8)
C22 Co2 C1 107.28(8)
C21 Co2 C1 141.26(8)
C22 Co2 P2 96.83(6)
C21 Co2 P2 106.72(6)
C1 Co2 P2 97.41(5)
C22 Co2 Co1 154.63(6)
C21 Co2 Co1 97.21(6)
C1 Co2 Co1 49.44(6)
P2 Co2 Co1 96.417(15)
C22 Co2 Co3 97.91(6)
C21 Co2 Co3 100.00(6)
C1 Co2 Co3 49.66(5)
P2 Co2 Co3 146.738(17)
Co1 Co2 Co3 60.318(10)
C32 Co3 C31 100.89(9)
C32 Co3 C33 97.48(10)
C31 Co3 C33 106.41(9)
C32 Co3 C1 104.40(8)
C31 Co3 C1 141.26(9)
C33 Co3 C1 98.90(8)
C32 Co3 Co2 151.85(6)
C31 Co3 Co2 97.89(6)
C33 Co3 Co2 97.09(7)
C1 Co3 Co2 49.44(6)
C32 Co3 Co1 96.30(6)
C31 Co3 Co1 99.52(6)
C33 Co3 Co1 147.62(6)
C1 Co3 Co1 49.17(6)
Co2 Co3 Co1 59.810(10)
C42 Co4 C41 102.23(8)
C42 Co4 C5 102.99(8)
C41 Co4 C5 144.18(8)
C42 Co4 P4 95.02(6)
C41 Co4 P4 102.26(6)
C5 Co4 P4 100.43(6)
C42 Co4 Co6 101.47(6)
C41 Co4 Co6 99.62(6)
C5 Co4 Co6 50.49(5)
P4 Co4 Co6 149.040(17)
C42 Co4 Co5 151.48(6)
C41 Co4 Co5 102.29(6)
C5 Co4 Co5 48.66(6)
P4 Co4 Co5 93.796(15)
Co6 Co4 Co5 60.074(10)
C52 Co5 C51 106.39(8)
C52 Co5 C5 98.89(8)
C51 Co5 C5 142.98(8)
C52 Co5 P5 97.30(6)
C51 Co5 P5 103.33(6)
C5 Co5 P5 99.70(6)
C52 Co5 Co6 92.74(6)
C51 Co5 Co6 101.11(6)
C5 Co5 Co6 50.32(6)
P5 Co5 Co6 149.669(18)
C52 Co5 Co4 146.17(7)
C51 Co5 Co4 98.38(5)
C5 Co5 Co4 49.19(5)
P5 Co5 Co4 99.018(15)
Co6 Co5 Co4 59.583(10)
C62 Co6 C63 97.97(10)
C62 Co6 C61 104.34(11)
C63 Co6 C61 99.86(9)
C62 Co6 C5 103.36(10)
C63 Co6 C5 105.34(8)
C61 Co6 C5 139.17(9)
C62 Co6 Co4 91.69(7)
C63 Co6 Co4 154.56(7)
C61 Co6 Co4 100.44(6)
C5 Co6 Co4 49.34(5)
C62 Co6 Co5 148.76(7)
C63 Co6 Co5 102.75(7)
C61 Co6 Co5 94.92(7)
C5 Co6 Co5 48.64(6)
Co4 Co6 Co5 60.343(10)
O11 C11 Co1 176.14(18)
O12 C12 Co1 179.15(18)
O21 C21 Co2 176.26(17)
O22 C22 Co2 177.54(17)
O31 C31 Co3 178.13(18)
O32 C32 Co3 179.2(3)
O33 C33 Co3 177.5(2)
O41 C41 Co4 178.54(19)
O42 C42 Co4 179.00(18)
O51 C51 Co5 176.68(16)
O52 C52 Co5 176.55(18)
O61 C61 Co6 177.32(18)
O62 C62 Co6 179.7(2)
O63 C63 Co6 176.78(19)
C111 P1 C121 100.07(8)
C111 P1 C10 104.53(8)
C121 P1 C10 99.94(8)
C111 P1 Co1 115.50(6)
C121 P1 Co1 124.49(6)
C10 P1 Co1 109.72(5)
C112 C111 C116 119.23(17)
C112 C111 P1 124.23(13)
C116 C111 P1 116.53(15)
C113 C112 C111 120.58(18)
C113 C112 H112 119.7
C111 C112 H112 119.7
C114 C113 C112 119.8(2)
C114 C113 H113 120.1
C112 C113 H113 120.1
C115 C114 C113 120.30(18)
C115 C114 H114 119.8
C113 C114 H114 119.8
C114 C115 C116 120.49(19)
C114 C115 H115 119.8
C116 C115 H115 119.8
C115 C116 C111 119.6(2)
C115 C116 H116 120.2
C111 C116 H116 120.2
C126 C121 C122 118.83(17)
C126 C121 P1 123.29(13)
C122 C121 P1 117.58(15)
C123 C122 C121 120.72(19)
C123 C122 H122 119.6
C121 C122 H122 119.6
C122 C123 C124 119.80(18)
C122 C123 H123 120.1
C124 C123 H123 120.1
C125 C124 C123 120.02(19)
C125 C124 H124 120
C123 C124 H124 120
C124 C125 C126 120.06(19)
C124 C125 H125 120
C126 C125 H125 120
C121 C126 C125 120.47(17)
C121 C126 H126 119.8
C125 C126 H126 119.8
P2 C10 P1 108.61(9)
P2 C10 H10A 110
P1 C10 H10A 110
P2 C10 H10B 110
P1 C10 H10B 110
H10A C10 H10B 108.3
C221 P2 C10 105.91(8)
C221 P2 C211 100.14(8)
C10 P2 C211 103.58(8)
C221 P2 Co2 120.32(6)
C10 P2 Co2 109.23(6)
C211 P2 Co2 115.97(6)
C216 C211 C212 118.99(17)
C216 C211 P2 123.66(13)
C212 C211 P2 117.35(15)
C213 C212 C211 119.9(2)
C213 C212 H212 120
C211 C212 H212 120
C214 C213 C212 120.85(18)
C214 C213 H213 119.6
C212 C213 H213 119.6
C213 C214 C215 119.82(18)
C213 C214 H214 120.1
C215 C214 H214 120.1
C214 C215 C216 120.5(2)
C214 C215 H215 119.7
C216 C215 H215 119.7
C211 C216 C215 119.87(17)
C211 C216 H216 120.1
C215 C216 H216 120.1
C226 C221 C222 117.52(19)
C226 C221 P2 119.91(14)
C222 C221 P2 122.36(15)
C223 C222 C221 121.23(19)
C223 C222 H222 119.4
C221 C222 H222 119.4
C222 C223 C224 120.46(19)
C222 C223 H223 119.8
C224 C223 H223 119.8
C225 C224 C223 119.7(2)
C225 C224 H224 120.2
C223 C224 H224 120.2
C224 C225 C226 119.8(2)
C224 C225 H225 120.1
C226 C225 H225 120.1
C225 C226 C221 121.31(18)
C225 C226 H226 119.3
C221 C226 H226 119.3
C2 C1 Co1 129.80(13)
C2 C1 Co2 133.02(14)
Co1 C1 Co2 81.05(8)
C2 C1 Co3 131.18(14)
Co1 C1 Co3 81.39(7)
Co2 C1 Co3 80.90(7)
C3 C2 C1 174.1(2)
C2 C3 C4 166.8(2)
O4 C4 C3 118.14(19)
O4 C4 C5 122.96(18)
C3 C4 C5 118.90(16)
C4 C5 Co5 134.02(13)
C4 C5 Co4 131.38(12)
Co5 C5 Co4 82.15(8)
C4 C5 Co6 128.36(13)
Co5 C5 Co6 81.03(7)
Co4 C5 Co6 80.16(7)
C411 P4 C421 104.64(8)
C411 P4 C20 102.85(8)
C421 P4 C20 103.30(8)
C411 P4 Co4 112.70(6)
C421 P4 Co4 120.23(6)
C20 P4 Co4 111.35(6)
C412 C411 C416 118.97(17)
C412 C411 P4 120.50(13)
C416 C411 P4 120.05(15)
C411 C412 C413 121.25(17)
C411 C412 H412 119.4
C413 C412 H412 119.4
C414 C413 C412 119.0(2)
C414 C413 H413 120.5
C412 C413 H413 120.5
C413 C414 C415 120.54(18)
C413 C414 H414 119.7
C415 C414 H414 119.7
C414 C415 C416 120.49(18)
C414 C415 H415 119.8
C416 C415 H415 119.8
C415 C416 C411 119.76(19)
C415 C416 H416 120.1
C411 C416 H416 120.1
C422 C421 C426 118.28(18)
C422 C421 P4 119.96(14)
C426 C421 P4 121.68(15)
C421 C422 C423 121.04(18)
C421 C422 H422 119.5
C423 C422 H422 119.5
C424 C423 C422 119.6(2)
C424 C423 H423 120.2
C422 C423 H423 120.2
C425 C424 C423 119.9(2)
C425 C424 H424 120.1
C423 C424 H424 120.1
C424 C425 C426 120.6(2)
C424 C425 H425 119.7
C426 C425 H425 119.7
C425 C426 C421 120.5(2)
C425 C426 H426 119.7
C421 C426 H426 119.7
P5 C20 P4 108.94(9)
P5 C20 H20A 109.9
P4 C20 H20A 109.9
P5 C20 H20B 109.9
P4 C20 H20B 109.9
H20A C20 H20B 108.3
C511 P5 C20 103.04(8)
C511 P5 C521 101.28(8)
C20 P5 C521 105.69(8)
C511 P5 Co5 117.74(6)
C20 P5 Co5 108.37(6)
C521 P5 Co5 119.03(6)
C512 C511 C516 118.85(16)
C512 C511 P5 122.51(13)
C516 C511 P5 118.63(14)
C511 C512 C513 120.81(17)
C511 C512 H512 119.6
C513 C512 H512 119.6
C514 C513 C512 119.97(19)
C514 C513 H513 120
C512 C513 H513 120
C515 C514 C513 119.62(17)
C515 C514 H514 120.2
C513 C514 H514 120.2
C514 C515 C516 120.83(17)
C514 C515 H515 119.6
C516 C515 H515 119.6
C515 C516 C511 119.87(19)
C515 C516 H516 120.1
C511 C516 H516 120.1
C526 C521 C522 117.98(19)
C526 C521 P5 122.95(15)
C522 C521 P5 119.04(14)
C523 C522 C521 121.05(19)
C523 C522 H522 119.5
C521 C522 H522 119.5
C524 C523 C522 120.2(2)
C524 C523 H523 119.9
C522 C523 H523 119.9
C525 C524 C523 119.4(2)
C525 C524 H524 120.3
C523 C524 H524 120.3
C524 C525 C526 120.65(19)
C524 C525 H525 119.7
C526 C525 H525 119.7
C525 C526 C521 120.7(2)
C525 C526 H526 119.6
C521 C526 H526 119.6

loop_
_geom_bond_atom_site_label_1
_geom_bond_atom_site_label_2
_geom_bond_distance
Co1 C12 1.788(2)
Co1 C11 1.814(2)
Co1 C1 1.9050(19)
Co1 P1 2.2091(5)
Co1 Co2 2.4767(3)
Co1 Co3 2.4894(3)
Co2 C22 1.7859(19)
Co2 C21 1.797(2)
Co2 C1 1.9069(18)
Co2 P2 2.2093(5)
Co2 Co3 2.4783(4)
Co3 C32 1.797(2)
Co3 C31 1.813(2)
Co3 C33 1.814(2)
Co3 C1 1.9130(17)
Co4 C42 1.7938(19)
Co4 C41 1.799(2)
Co4 C5 1.9003(18)
Co4 P4 2.1850(5)
Co4 Co6 2.4680(4)
Co4 Co5 2.4870(3)
Co5 C52 1.7734(18)
Co5 C51 1.801(2)
Co5 C5 1.8849(19)
Co5 P5 2.2104(5)
Co5 Co6 2.4804(4)
Co6 C62 1.788(2)
Co6 C63 1.796(2)
Co6 C61 1.803(3)
Co6 C5 1.9327(18)
C11 O11 1.142(3)
C12 O12 1.139(2)
C21 O21 1.146(2)
C22 O22 1.139(2)
C31 O31 1.138(3)
C32 O32 1.136(2)
C33 O33 1.131(3)
C41 O41 1.141(2)
C42 O42 1.142(2)
C51 O51 1.145(2)
C52 O52 1.142(2)
C61 O61 1.155(3)
C62 O62 1.139(3)
C63 O63 1.133(2)
P1 C111 1.8272(18)
P1 C121 1.8284(19)
P1 C10 1.8349(18)
C111 C112 1.390(3)
C111 C116 1.405(3)
C112 C113 1.389(2)
C112 H112 0.95
C113 C114 1.388(3)
C113 H113 0.95
C114 C115 1.375(3)
C114 H114 0.95
C115 C116 1.394(3)
C115 H115 0.95
C116 H116 0.95
C121 C126 1.385(3)
C121 C122 1.405(2)
C122 C123 1.379(3)
C122 H122 0.95
C123 C124 1.396(3)
C123 H123 0.95
C124 C125 1.379(3)
C124 H124 0.95
C125 C126 1.397(3)
C125 H125 0.95
C126 H126 0.95
C10 P2 1.8295(16)
C10 H10A 0.99
C10 H10B 0.99
P2 C221 1.825(2)
P2 C211 1.8369(19)
C211 C216 1.389(3)
C211 C212 1.409(2)
C212 C213 1.382(3)
C212 H212 0.95
C213 C214 1.375(3)
C213 H213 0.95
C214 C215 1.378(3)
C214 H214 0.95
C215 C216 1.399(3)
C215 H215 0.95
C216 H216 0.95
C221 C226 1.396(3)
C221 C222 1.397(2)
C222 C223 1.379(3)
C222 H222 0.95
C223 C224 1.382(3)
C223 H223 0.95
C224 C225 1.382(3)
C224 H224 0.95
C225 C226 1.392(3)
C225 H225 0.95
C226 H226 0.95
C1 C2 1.400(3)
C2 C3 1.225(3)
C3 C4 1.440(3)
C4 O4 1.251(2)
C4 C5 1.457(3)
P4 C411 1.8208(17)
P4 C421 1.826(2)
P4 C20 1.8351(17)
C411 C412 1.381(3)
C411 C416 1.398(2)
C412 C413 1.394(3)
C412 H412 0.95
C413 C414 1.378(3)
C413 H413 0.95
C414 C415 1.380(3)
C414 H414 0.95
C415 C416 1.383(3)
C415 H415 0.95
C416 H416 0.95
C421 C422 1.388(3)
C421 C426 1.397(2)
C422 C423 1.395(3)
C422 H422 0.95
C423 C424 1.383(3)
C423 H423 0.95
C424 C425 1.377(3)
C424 H424 0.95
C425 C426 1.383(3)
C425 H425 0.95
C426 H426 0.95
C20 P5 1.8334(16)
C20 H20A 0.99
C20 H20B 0.99
P5 C511 1.8328(18)
P5 C521 1.837(2)
C511 C512 1.390(3)
C511 C516 1.397(2)
C512 C513 1.392(3)
C512 H512 0.95
C513 C514 1.384(3)
C513 H513 0.95
C514 C515 1.379(3)
C514 H514 0.95
C515 C516 1.393(3)
C515 H515 0.95
C516 H516 0.95
C521 C526 1.394(2)
C521 C522 1.395(3)
C522 C523 1.389(3)
C522 H522 0.95
C523 C524 1.382(3)
C523 H523 0.95
C524 C525 1.381(3)
C524 H524 0.95
C525 C526 1.386(3)
C525 H525 0.95
C526 H526 0.95
